data_2213674
loop_
_publ_author_name
'Wu, Jin-Chang'
'Sun, Jing-Bo'
'Xu, Xian-Xiu'

_publ_section_title
(3<i>S</i>,4<i>R</i>)-4-[4-(Benzyloxy)phenyl]-3-(4-fluorophenyl)-1-[(<i>S</i>)-1-(4-methoxyphenyl)ethyl]azetidin-2-one
_journal_coeditor_code BI2173
_journal_issue 6
_journal_name_full 'Acta Crystallographica Section E'
_journal_page_first o2844
_journal_page_last o2845
_journal_paper_doi 10.1107/S160053680702096X
_journal_volume 63
_journal_year 2007
_chemical_formula_iupac 'C31 H28 F N O3'
_chemical_formula_moiety 'C31 H28 F N O3'
_chemical_formula_sum 'C31 H28 F N O3'
_chemical_formula_weight 481.54
_chemical_name_systematic
;
(3<i>S</i>,4<i>R</i>)-4-[4-(Benzyloxy)phenyl]-3-(4-fluorophenyl)-1-\
[(<i>S</i>)-1-(4-methoxyphenyl)ethyl]azetidin-2-one
;
_space_group_IT_number 4
_symmetry_cell_setting monoclinic
_symmetry_space_group_name_Hall 'P 2yb'
_symmetry_space_group_name_H-M 'P 1 21 1'
_atom_sites_solution_hydrogens geom
_atom_sites_solution_primary direct
_atom_sites_solution_secondary difmap
_audit_creation_method SHELXL-97
_cell_angle_alpha 90.00
_cell_angle_beta 92.64(3)
_cell_angle_gamma 90.00
_cell_formula_units_Z 2
_cell_length_a 5.9709(12)
_cell_length_b 14.377(3)
_cell_length_c 14.905(3)
_cell_measurement_reflns_used 8119
_cell_measurement_temperature 293(2)
_cell_measurement_theta_max 54.71
_cell_measurement_theta_min 3.94
_cell_volume 1278.1(5)
_computing_cell_refinement RAPID-AUTO
_computing_data_collection 'RAPID-AUTO (Rigaku, 1999)'
_computing_data_reduction 'CrystalStructure (Rigaku/MSC, 2002)'
_computing_molecular_graphics 'PLATON (Spek, 2003)'
_computing_publication_material SHELXL97
_computing_structure_refinement 'SHELXL97 (Sheldrick, 1997)'
_computing_structure_solution 'SHELXS97 (Sheldrick, 1997)'
_diffrn_ambient_temperature 293(2)
_diffrn_measured_fraction_theta_full 0.996
_diffrn_measured_fraction_theta_max 0.996
_diffrn_measurement_device_type 'Rigaku R-AXIS RAPID'
_diffrn_measurement_method \f
_diffrn_radiation_monochromator graphite
_diffrn_radiation_source 'fine-focus sealed tube'
_diffrn_radiation_type MoK\a
_diffrn_radiation_wavelength 0.71073
_diffrn_reflns_av_R_equivalents 0.0317
_diffrn_reflns_av_sigmaI/netI 0.0437
_diffrn_reflns_limit_h_max 7
_diffrn_reflns_limit_h_min 0
_diffrn_reflns_limit_k_max 18
_diffrn_reflns_limit_k_min 0
_diffrn_reflns_limit_l_max 19
_diffrn_reflns_limit_l_min -19
_diffrn_reflns_number 6874
_diffrn_reflns_theta_full 27.42
_diffrn_reflns_theta_max 27.42
_diffrn_reflns_theta_min 1.37
_diffrn_standards_number 0
_exptl_absorpt_coefficient_mu 0.085
_exptl_absorpt_correction_T_max 0.977
_exptl_absorpt_correction_T_min 0.974
_exptl_absorpt_correction_type multi-scan
_exptl_absorpt_process_details '(ABSCOR; Higashi, 1995)'
_exptl_crystal_colour colourless
_exptl_crystal_density_diffrn 1.251
_exptl_crystal_density_method 'not measured'
_exptl_crystal_description block
_exptl_crystal_F_000 508
_exptl_crystal_size_max 0.31
_exptl_crystal_size_mid 0.31
_exptl_crystal_size_min 0.28
_refine_diff_density_max 0.164
_refine_diff_density_min -0.136
_refine_ls_abs_structure_details
;
assigned on the basis of unchanging chiral centre
;
_refine_ls_extinction_method none
_refine_ls_goodness_of_fit_ref 0.931
_refine_ls_hydrogen_treatment constr
_refine_ls_matrix_type full
_refine_ls_number_parameters 327
_refine_ls_number_reflns 3017
_refine_ls_number_restraints 7
_refine_ls_restrained_S_all 0.951
_refine_ls_R_factor_all 0.0814
_refine_ls_R_factor_gt 0.0462
_refine_ls_shift/su_max 0.000
_refine_ls_shift/su_mean 0.000
_refine_ls_structure_factor_coef Fsqd
_refine_ls_weighting_details 'calc w=1/[\s^2^(Fo^2^)+(0.0774P)^2^] where P=(Fo^2^+2Fc^2^)/3'
_refine_ls_weighting_scheme calc
_refine_ls_wR_factor_gt 0.1213
_refine_ls_wR_factor_ref 0.1328
_reflns_number_gt 1770
_reflns_number_total 3017
_reflns_threshold_expression I>2\s(I)
_cod_data_source_file bi2173.cif
_cod_data_source_block I
_cod_original_cell_volume 1278.2(4)
_cod_original_sg_symbol_H-M 'P 21'
_cod_database_code 2213674
_cod_database_fobs_code 2213674

loop_
_symmetry_equiv_pos_as_xyz
'x, y, z'
'-x, y+1/2, -z'

loop_
_atom_site_type_symbol
_atom_site_label
_atom_site_fract_x
_atom_site_fract_y
_atom_site_fract_z
_atom_site_U_iso_or_equiv
_atom_site_adp_type
_atom_site_calc_flag
_atom_site_refinement_flags
_atom_site_occupancy
C C31 0.7798(15) 0.2008(7) 1.0079(4) 0.162(3) Uani d U 1
H H31A 0.9255 0.1805 0.9914 0.243 Uiso calc R 1
H H31B 0.7558 0.1823 1.0686 0.243 Uiso calc R 1
H H31C 0.7706 0.2673 1.0033 0.243 Uiso calc R 1
C C24 0.8011(7) 0.1990(3) 0.5265(3) 0.0748(12) Uani d . 1
H H24A 0.7814 0.2086 0.4629 0.112 Uiso calc R 1
H H24B 0.8228 0.1340 0.5385 0.112 Uiso calc R 1
H H24C 0.9299 0.2332 0.5491 0.112 Uiso calc R 1
O O3 0.2283(4) 0.3777(2) 0.61687(16) 0.0653(7) Uani d . 1
C C14 0.7188(5) 0.4058(2) 0.5249(2) 0.0471(7) Uani d . 1
H H14 0.8547 0.4101 0.5642 0.056 Uiso calc R 1
O O1 0.8946(4) 0.4173(2) 0.15570(17) 0.0695(7) Uani d . 1
C C8 0.8670(6) 0.4157(3) 0.2458(2) 0.0549(9) Uani d . 1
C C7 1.0886(7) 0.4603(4) 0.1244(3) 0.0777(12) Uani d . 1
H H7A 1.2216 0.4316 0.1520 0.093 Uiso calc R 1
H H7B 1.0896 0.5258 0.1402 0.093 Uiso calc R 1
N N1 0.5647(4) 0.3323(2) 0.55505(18) 0.0514(7) Uani d . 1
C C10 0.9696(5) 0.4427(3) 0.4002(2) 0.0559(9) Uani d . 1
H H10 1.0733 0.4649 0.4435 0.067 Uiso calc R 1
C C13 0.6698(6) 0.3753(3) 0.2720(2) 0.0639(10) Uani d . 1
H H13 0.5681 0.3514 0.2288 0.077 Uiso calc R 1
C C11 0.7720(5) 0.4043(2) 0.4276(2) 0.0477(7) Uani d . 1
C C22 0.4059(5) 0.3909(3) 0.5821(2) 0.0511(8) Uani d . 1
C C15 0.5350(5) 0.4770(2) 0.5526(2) 0.0481(8) Uani d . 1
H H15 0.4611 0.5061 0.4997 0.058 Uiso calc R 1
C C25 0.5997(6) 0.2117(2) 0.6718(3) 0.0586(9) Uani d . 1
C C16 0.5962(5) 0.5481(2) 0.6234(2) 0.0497(8) Uani d . 1
C C12 0.6233(6) 0.3703(3) 0.3612(2) 0.0615(10) Uani d . 1
H H12 0.4892 0.3435 0.3774 0.074 Uiso calc R 1
C C9 1.0187(6) 0.4493(3) 0.3108(2) 0.0628(10) Uani d . 1
H H9 1.1525 0.4762 0.2945 0.075 Uiso calc R 1
C C6 1.0885(7) 0.4497(3) 0.0244(3) 0.0680(10) Uani d . 1
C C23 0.5944(6) 0.2328(2) 0.5723(2) 0.0571(9) Uani d . 1
H H23 0.4645 0.2005 0.5444 0.069 Uiso calc R 1
F F1 0.7622(6) 0.7411(2) 0.8164(2) 0.1160(11) Uani d . 1
C C1 0.9113(8) 0.4802(4) -0.0296(3) 0.0903(14) Uani d . 1
H H1 0.7877 0.5065 -0.0036 0.108 Uiso calc R 1
C C27 0.7780(9) 0.2303(4) 0.8202(3) 0.0932(15) Uani d . 1
H H27 0.8947 0.2550 0.8562 0.112 Uiso calc R 1
C C17 0.7904(7) 0.5974(3) 0.6221(3) 0.0795(13) Uani d . 1
H H17 0.8881 0.5862 0.5765 0.095 Uiso calc R 1
C C30 0.4412(8) 0.1576(4) 0.7097(4) 0.0872(14) Uani d . 1
H H30 0.3266 0.1311 0.6739 0.105 Uiso calc R 1
O O2 0.6088(9) 0.1586(3) 0.9478(3) 0.1426(17) Uani d . 1
C C26 0.7677(8) 0.2468(3) 0.7279(3) 0.0783(12) Uani d . 1
H H26 0.8789 0.2829 0.7035 0.094 Uiso calc R 1
C C29 0.4519(10) 0.1419(5) 0.8033(4) 0.1101(19) Uani d . 1
H H29 0.3424 0.1057 0.8288 0.132 Uiso calc R 1
C C5 1.2685(9) 0.4108(5) -0.0144(4) 0.1045(17) Uani d . 1
H H5 1.3896 0.3885 0.0207 0.125 Uiso calc R 1
C C18 0.8468(8) 0.6632(3) 0.6858(3) 0.0884(14) Uani d . 1
H H18 0.9791 0.6970 0.6831 0.106 Uiso calc R 1
C C19 0.7060(8) 0.6775(3) 0.7522(3) 0.0758(12) Uani d . 1
C C20 0.5115(9) 0.6321(4) 0.7555(3) 0.0982(16) Uani d . 1
H H20 0.4149 0.6441 0.8013 0.118 Uiso calc R 1
C C21 0.4555(8) 0.5672(3) 0.6903(3) 0.0795(13) Uani d . 1
H H21 0.3193 0.5361 0.6919 0.095 Uiso calc R 1
C C4 1.2673(14) 0.4052(6) -0.1087(5) 0.145(3) Uani d . 1
H H4 1.3890 0.3801 -0.1370 0.174 Uiso calc R 1
C C28 0.6193(10) 0.1789(4) 0.8567(4) 0.0919(14) Uani d . 1
C C3 1.0838(17) 0.4373(6) -0.1583(4) 0.131(3) Uani d . 1
H H3 1.0818 0.4337 -0.2206 0.158 Uiso calc R 1
C C2 0.9131(13) 0.4726(5) -0.1196(4) 0.118(2) Uani d . 1
H H2 0.7898 0.4929 -0.1546 0.142 Uiso calc R 1

loop_
_atom_site_aniso_label
_atom_site_aniso_U_11
_atom_site_aniso_U_22
_atom_site_aniso_U_33
_atom_site_aniso_U_12
_atom_site_aniso_U_13
_atom_site_aniso_U_23
C31 0.242(7) 0.165(6) 0.079(4) 0.007(6) -0.010(4) 0.008(4)
C24 0.089(3) 0.059(2) 0.077(3) 0.012(2) 0.016(2) -0.004(2)
O3 0.0386(12) 0.086(2) 0.0716(16) -0.0042(13) 0.0066(11) 0.0039(15)
C14 0.0391(15) 0.0496(18) 0.0523(17) -0.0009(15) 0.0001(13) 0.0033(16)
O1 0.0670(15) 0.091(2) 0.0506(13) -0.0090(15) 0.0070(11) 0.0072(13)
C8 0.0556(19) 0.059(2) 0.0505(19) -0.0006(18) 0.0049(15) 0.0057(18)
C7 0.069(2) 0.097(3) 0.067(2) -0.013(2) 0.009(2) 0.013(2)
N1 0.0460(15) 0.0533(17) 0.0552(16) -0.0032(14) 0.0056(13) 0.0060(14)
C10 0.0445(17) 0.068(2) 0.055(2) -0.0089(17) 0.0002(15) -0.0001(17)
C13 0.054(2) 0.084(3) 0.053(2) -0.012(2) -0.0061(16) -0.001(2)
C11 0.0405(16) 0.0531(19) 0.0496(17) -0.0025(16) 0.0022(13) 0.0015(17)
C22 0.0392(17) 0.065(2) 0.0487(17) -0.0002(17) -0.0042(14) 0.0034(17)
C15 0.0397(16) 0.056(2) 0.0480(18) 0.0052(15) 0.0016(13) 0.0058(16)
C25 0.058(2) 0.0428(19) 0.076(2) -0.0049(17) 0.0117(18) 0.0037(18)
C16 0.0491(19) 0.0481(19) 0.0522(19) 0.0063(15) 0.0049(15) 0.0057(16)
C12 0.0456(17) 0.082(3) 0.057(2) -0.0151(19) 0.0006(16) 0.002(2)
C9 0.0483(18) 0.078(3) 0.062(2) -0.0111(19) 0.0051(16) 0.005(2)
C6 0.070(2) 0.072(3) 0.064(2) -0.001(2) 0.018(2) 0.010(2)
C23 0.057(2) 0.049(2) 0.065(2) -0.0097(16) 0.0013(17) -0.0058(17)
F1 0.143(3) 0.092(2) 0.113(2) 0.0051(19) -0.0039(19) -0.0475(19)
C1 0.099(3) 0.096(4) 0.076(3) 0.019(3) -0.003(3) 0.009(3)
C27 0.122(4) 0.079(3) 0.077(3) -0.017(3) -0.008(3) 0.015(3)
C17 0.073(3) 0.090(3) 0.076(3) -0.017(2) 0.021(2) -0.019(2)
C30 0.074(3) 0.081(3) 0.107(4) -0.018(3) 0.016(2) 0.021(3)
O2 0.214(5) 0.123(4) 0.094(3) 0.015(3) 0.044(3) 0.046(3)
C26 0.092(3) 0.075(3) 0.067(3) -0.022(2) 0.001(2) 0.016(2)
C29 0.112(4) 0.097(4) 0.125(5) -0.009(4) 0.055(4) 0.041(4)
C5 0.090(3) 0.123(5) 0.102(4) 0.010(3) 0.025(3) 0.003(4)
C18 0.078(3) 0.082(3) 0.105(3) -0.015(3) 0.010(3) -0.027(3)
C19 0.092(3) 0.060(2) 0.076(3) 0.009(2) -0.004(2) -0.019(2)
C20 0.118(4) 0.087(3) 0.094(3) -0.008(3) 0.041(3) -0.030(3)
C21 0.079(3) 0.075(3) 0.087(3) -0.010(2) 0.031(2) -0.015(3)
C4 0.152(6) 0.152(7) 0.139(6) -0.048(6) 0.092(5) -0.049(6)
C28 0.123(4) 0.066(3) 0.089(3) 0.007(3) 0.024(3) 0.021(3)
C3 0.184(7) 0.148(7) 0.065(3) -0.091(6) 0.028(4) -0.008(4)
C2 0.152(6) 0.125(5) 0.076(4) -0.025(5) -0.009(4) 0.029(4)

loop_
_atom_type_symbol
_atom_type_description
_atom_type_scat_dispersion_real
_atom_type_scat_dispersion_imag
_atom_type_scat_source
C C 0.0033 0.0016 'International Tables Vol C Tables 4.2.6.8 and 6.1.1.4'
H H 0.0000 0.0000 'International Tables Vol C Tables 4.2.6.8 and 6.1.1.4'
N N 0.0061 0.0033 'International Tables Vol C Tables 4.2.6.8 and 6.1.1.4'
O O 0.0106 0.0060 'International Tables Vol C Tables 4.2.6.8 and 6.1.1.4'
F F 0.0171 0.0103 'International Tables Vol C Tables 4.2.6.8 and 6.1.1.4'

loop_
_geom_angle_atom_site_label_1
_geom_angle_atom_site_label_2
_geom_angle_atom_site_label_3
_geom_angle
O2 C31 H31A 109.5
O2 C31 H31B 109.5
H31A C31 H31B 109.5
O2 C31 H31C 109.5
H31A C31 H31C 109.5
H31B C31 H31C 109.5
C23 C24 H24A 109.5
C23 C24 H24B 109.5
H24A C24 H24B 109.5
C23 C24 H24C 109.5
H24A C24 H24C 109.5
H24B C24 H24C 109.5
N1 C14 C11 116.3(3)
N1 C14 C15 86.2(2)
C11 C14 C15 116.5(3)
N1 C14 H14 111.8
C11 C14 H14 111.8
C15 C14 H14 111.8
C8 O1 C7 118.2(3)
O1 C8 C9 125.5(3)
O1 C8 C13 115.4(3)
C9 C8 C13 119.1(3)
O1 C7 C6 108.8(3)
O1 C7 H7A 109.9
C6 C7 H7A 109.9
O1 C7 H7B 109.9
C6 C7 H7B 109.9
H7A C7 H7B 108.3
C22 N1 C23 129.9(3)
C22 N1 C14 95.8(3)
C23 N1 C14 132.6(3)
C9 C10 C11 122.4(3)
C9 C10 H10 118.8
C11 C10 H10 118.8
C12 C13 C8 120.6(3)
C12 C13 H13 119.7
C8 C13 H13 119.7
C10 C11 C12 117.2(3)
C10 C11 C14 120.1(3)
C12 C11 C14 122.6(3)
O3 C22 N1 132.1(4)
O3 C22 C15 135.1(3)
N1 C22 C15 92.8(2)
C16 C15 C22 117.2(3)
C16 C15 C14 118.5(3)
C22 C15 C14 85.2(2)
C16 C15 H15 111.2
C22 C15 H15 111.2
C14 C15 H15 111.2
C30 C25 C26 117.3(4)
C30 C25 C23 122.4(4)
C26 C25 C23 120.4(3)
C21 C16 C17 117.4(4)
C21 C16 C15 120.9(3)
C17 C16 C15 121.6(3)
C13 C12 C11 121.4(3)
C13 C12 H12 119.3
C11 C12 H12 119.3
C10 C9 C8 119.4(3)
C10 C9 H9 120.3
C8 C9 H9 120.3
C5 C6 C1 118.9(4)
C5 C6 C7 120.0(4)
C1 C6 C7 121.1(4)
N1 C23 C25 111.4(3)
N1 C23 C24 109.2(3)
C25 C23 C24 113.3(3)
N1 C23 H23 107.6
C25 C23 H23 107.6
C24 C23 H23 107.6
C2 C1 C6 121.2(5)
C2 C1 H1 119.4
C6 C1 H1 119.4
C28 C27 C26 119.7(5)
C28 C27 H27 120.1
C26 C27 H27 120.1
C16 C17 C18 122.1(4)
C16 C17 H17 118.9
C18 C17 H17 118.9
C25 C30 C29 119.9(5)
C25 C30 H30 120.1
C29 C30 H30 120.1
C28 O2 C31 116.8(5)
C25 C26 C27 122.4(4)
C25 C26 H26 118.8
C27 C26 H26 118.8
C28 C29 C30 121.1(5)
C28 C29 H29 119.5
C30 C29 H29 119.5
C6 C5 C4 118.6(6)
C6 C5 H5 120.7
C4 C5 H5 120.7
C19 C18 C17 118.3(4)
C19 C18 H18 120.9
C17 C18 H18 120.9
C20 C19 C18 121.8(4)
C20 C19 F1 119.4(4)
C18 C19 F1 118.7(5)
C19 C20 C21 119.2(4)
C19 C20 H20 120.4
C21 C20 H20 120.4
C16 C21 C20 121.1(4)
C16 C21 H21 119.5
C20 C21 H21 119.5
C3 C4 C5 119.1(6)
C3 C4 H4 120.5
C5 C4 H4 120.5
C27 C28 C29 119.6(5)
C27 C28 O2 125.2(6)
C29 C28 O2 115.1(5)
C2 C3 C4 121.1(6)
C2 C3 H3 119.5
C4 C3 H3 119.5
C3 C2 C1 121.1(7)
C3 C2 H2 119.4
C1 C2 H2 119.4

loop_
_geom_bond_atom_site_label_1
_geom_bond_atom_site_label_2
_geom_bond_distance
C31 O2 1.459(9)
C31 H31A 0.960
C31 H31B 0.960
C31 H31C 0.960
C24 C23 1.517(5)
C24 H24A 0.960
C24 H24B 0.960
C24 H24C 0.960
O3 C22 1.217(4)
C14 N1 1.484(4)
C14 C11 1.500(4)
C14 C15 1.569(4)
C14 H14 0.980
O1 C8 1.360(4)
O1 C7 1.411(5)
C8 C9 1.383(5)
C8 C13 1.386(5)
C7 C6 1.498(6)
C7 H7A 0.970
C7 H7B 0.970
N1 C22 1.343(4)
N1 C23 1.463(5)
C10 C9 1.380(5)
C10 C11 1.382(4)
C10 H10 0.930
C13 C12 1.372(5)
C13 H13 0.930
C11 C12 1.388(5)
C22 C15 1.533(5)
C15 C16 1.503(5)
C15 H15 0.980
C25 C30 1.367(5)
C25 C26 1.372(5)
C25 C23 1.513(5)
C16 C21 1.360(5)
C16 C17 1.360(5)
C12 H12 0.930
C9 H9 0.930
C6 C5 1.364(6)
C6 C1 1.371(5)
C23 H23 0.980
F1 C19 1.354(5)
C1 C2 1.346(8)
C1 H1 0.930
C27 C28 1.338(7)
C27 C26 1.394(6)
C27 H27 0.930
C17 C18 1.371(6)
C17 H17 0.930
C30 C29 1.412(7)
C30 H30 0.930
O2 C28 1.393(6)
C26 H26 0.930
C29 C28 1.357(8)
C29 H29 0.930
C5 C4 1.407(9)
C5 H5 0.930
C18 C19 1.344(6)
C18 H18 0.930
C19 C20 1.335(6)
C20 C21 1.377(7)
C20 H20 0.930
C21 H21 0.930
C4 C3 1.373(11)
C4 H4 0.930
C3 C2 1.297(10)
C3 H3 0.930
C2 H2 0.930

loop_
_cod_related_entry_id
_cod_related_entry_database
_cod_related_entry_code
1 ChemSpider 21185025
